data_7207202
loop_
_publ_author_name
'Fabelo, Oscar'
'Ca\~nadillas-Delgado, Laura'
'Pas\'an, Jorge'
'D\'iaz-Gallifa, Pau'
'Labrador, Ana'
'Ruiz-P\'erez, Catalina'

_publ_section_title
;
 Dryness sensitive porous 3d--4f metal--organic framework with unusual
 dynamic behaviour
;
_journal_issue 3
_journal_name_full CrystEngComm
_journal_page_first 765
_journal_paper_doi 10.1039/c1ce06210g
_journal_volume 14
_journal_year 2012
_chemical_formula_sum 'C25 H45 Cu2 O40 Pr2'
_chemical_formula_weight 1394.51
_space_group_IT_number 14
_symmetry_cell_setting monoclinic
_symmetry_Int_Tables_number 14
_symmetry_space_group_name_Hall '-P 2yn'
_symmetry_space_group_name_H-M 'P 1 21/n 1'
_atom_sites_solution_hydrogens geom
_atom_sites_solution_primary direct
_atom_sites_solution_secondary difmap
_audit_creation_method SHELXL-97
_cell_angle_alpha 90.00
_cell_angle_beta 99.88(3)
_cell_angle_gamma 90.00
_cell_formula_units_Z 4
_cell_length_a 10.953(2)
_cell_length_b 23.056(5)
_cell_length_c 19.811(4)
_cell_measurement_temperature 293(2)
_cell_volume 4928.7(18)
_computing_cell_refinement 'HKL2000 (Otwinowski & Minor, 1997)'
_computing_data_collection 'MxCube (ESRF, 2006)'
_computing_data_reduction 'HKL2000 (Otwinowski & Minor, 1997)'
_computing_molecular_graphics 'Ortep-3 for Windows (Farrugia, 1997)'
_computing_publication_material 'WinGX publication routines (Farrugia, 1999)'
_computing_structure_refinement 'SHELXL-97 (Sheldrick, 1997)'
_computing_structure_solution 'SHELXS-97 (Sheldrick, 1997)'
_diffrn_ambient_temperature 293(2)
_diffrn_detector 'CCD plate'
_diffrn_detector_area_resol_mean 9.6
_diffrn_measured_fraction_theta_full 0.997
_diffrn_measured_fraction_theta_max 0.997
_diffrn_measurement_device_type 'Single-axis HUBER diffractometer'
_diffrn_measurement_method 'CCD rotation images, thick slices'
_diffrn_radiation_detector 'ADSC Q210r CCD (binned mode)'
_diffrn_radiation_monochromator 'Si 111'
_diffrn_radiation_probe x-ray
_diffrn_radiation_type synchrotron
_diffrn_radiation_wavelength 0.7383
_diffrn_reflns_av_R_equivalents 0.0693
_diffrn_reflns_av_sigmaI/netI 0.0375
_diffrn_reflns_limit_h_max 14
_diffrn_reflns_limit_h_min -14
_diffrn_reflns_limit_k_max 30
_diffrn_reflns_limit_k_min -30
_diffrn_reflns_limit_l_max 25
_diffrn_reflns_limit_l_min -25
_diffrn_reflns_number 90569
_diffrn_reflns_theta_full 28.92
_diffrn_reflns_theta_max 28.92
_diffrn_reflns_theta_min 1.37
_diffrn_source synchrotron
_diffrn_source_type 'ESRF-CRG BM16'
_exptl_absorpt_coefficient_mu 3.194
_exptl_absorpt_correction_T_max 0.8684
_exptl_absorpt_correction_T_min 0.7600
_exptl_absorpt_correction_type sphere
_exptl_crystal_colour light_blue
_exptl_crystal_density_diffrn 1.879
_exptl_crystal_density_method 'not measured'
_exptl_crystal_description prism
_exptl_crystal_F_000 2764
_exptl_crystal_size_max 0.1
_exptl_crystal_size_mid 0.07
_exptl_crystal_size_min 0.05
_refine_diff_density_max 3.972
_refine_diff_density_min -1.472
_refine_diff_density_rms 0.206
_refine_ls_extinction_coef 0.00051(12)
_refine_ls_extinction_expression Fc^*^=kFc[1+0.001xFc^2^\l^3^/sin(2\q)]^-1/4^
_refine_ls_extinction_method SHELXL
_refine_ls_goodness_of_fit_ref 1.033
_refine_ls_hydrogen_treatment constr
_refine_ls_matrix_type full
_refine_ls_number_parameters 623
_refine_ls_number_reflns 11573
_refine_ls_number_restraints 0
_refine_ls_restrained_S_all 1.033
_refine_ls_R_factor_all 0.0557
_refine_ls_R_factor_gt 0.0494
_refine_ls_shift/su_max 0.003
_refine_ls_shift/su_mean 0.000
_refine_ls_structure_factor_coef Fsqd
_refine_ls_weighting_details 'calc w=1/[\s^2^(Fo^2^)+(0.0979P)^2^+23.0827P] where P=(Fo^2^+2Fc^2^)/3'
_refine_ls_weighting_scheme calc
_refine_ls_wR_factor_gt 0.1544
_refine_ls_wR_factor_ref 0.1633
_reflns_number_gt 9974
_reflns_number_total 11573
_reflns_threshold_expression >2sigma(I)
_cod_data_source_file c1ce06210g.txt
_cod_data_source_block 1a
_cod_original_cell_volume 4929.0(17)
_cod_original_sg_symbol_H-M 'P 21/n'
_cod_database_code 7207202

loop_
_symmetry_equiv_pos_as_xyz
'x, y, z'
'-x+1/2, y+1/2, -z+1/2'
'-x, -y, -z'
'x-1/2, -y-1/2, z-1/2'

loop_
_atom_site_label
_atom_site_type_symbol
_atom_site_fract_x
_atom_site_fract_y
_atom_site_fract_z
_atom_site_U_iso_or_equiv
_atom_site_adp_type
_atom_site_occupancy
_atom_site_symmetry_multiplicity
_atom_site_calc_flag
_atom_site_refinement_flags
Cu1 Cu 0.08994(5) 0.17742(3) 0.89995(3) 0.02228(14) Uani 1 1 d .
Cu2 Cu 0.30261(5) 0.17830(3) 0.65253(3) 0.02011(14) Uani 1 1 d .
Pr1 Pr -0.46065(2) 0.146151(10) 0.400194(12) 0.01775(10) Uani 1 1 d .
Pr2 Pr 0.85108(3) 0.145124(12) 1.147697(14) 0.02345(10) Uani 1 1 d .
O1 O -0.3538(3) 0.21738(18) 0.47913(18) 0.0296(8) Uani 1 1 d .
O2 O -0.3275(4) 0.31243(17) 0.49504(17) 0.0290(8) Uani 1 1 d .
O3 O -0.4945(3) 0.29128(17) 0.59869(17) 0.0254(7) Uani 1 1 d .
O4 O -0.4091(4) 0.35591(18) 0.6739(2) 0.0349(9) Uani 1 1 d .
O5 O -0.0271(4) 0.27101(17) 0.82813(18) 0.0306(8) Uani 1 1 d .
O6 O 0.0057(3) 0.17878(17) 0.80408(17) 0.0272(7) Uani 1 1 d .
O7 O 0.1439(3) 0.20242(16) 0.68006(17) 0.0245(7) Uani 1 1 d .
O8 O 0.0378(4) 0.12111(19) 0.6518(3) 0.0418(10) Uani 1 1 d .
O9 O -0.3300(4) -0.03949(19) 0.4623(2) 0.0391(9) Uani 1 1 d .
O10 O -0.2980(4) 0.01187(19) 0.5589(2) 0.0360(9) Uani 1 1 d .
O11 O -0.2741(3) 0.09020(18) 0.4410(2) 0.0342(9) Uani 1 1 d .
O12 O -0.1052(5) 0.1394(3) 0.4296(6) 0.116(4) Uani 1 1 d .
O13 O 0.2473(3) 0.19603(17) 0.86812(18) 0.0264(7) Uani 1 1 d .
O14 O 0.3614(4) 0.1207(2) 0.9084(3) 0.0464(11) Uani 1 1 d .
O15 O 0.3856(3) 0.17996(17) 0.74821(17) 0.0265(7) Uani 1 1 d .
O16 O 0.4094(4) 0.27233(19) 0.72333(19) 0.0344(9) Uani 1 1 d .
O17 O 0.7951(4) 0.36132(18) 0.8786(2) 0.0345(9) Uani 1 1 d .
O18 O 0.8813(3) 0.29553(17) 0.95243(17) 0.0262(7) Uani 1 1 d .
O19 O 0.7398(4) 0.21654(18) 1.07177(19) 0.0319(8) Uani 1 1 d .
O20 O 0.7246(3) 0.31244(17) 1.05720(17) 0.0271(7) Uani 1 1 d .
O1W O -0.4765(4) 0.10304(17) 0.51878(19) 0.0289(8) Uani 1 1 d .
O2W O -0.5152(4) 0.03975(18) 0.3888(2) 0.0359(9) Uani 1 1 d .
O3W O -0.4802(5) 0.1095(2) 0.2781(2) 0.0502(12) Uani 1 1 d .
O4W O -0.2802(4) 0.18752(19) 0.3468(2) 0.0366(9) Uani 1 1 d .
O5W O 0.6605(5) 0.1778(2) 1.1968(3) 0.0554(14) Uani 1 1 d .
O6W O 0.8716(9) 0.1085(3) 1.2685(3) 0.091(3) Uani 1 1 d .
O7W O 0.9189(8) 0.0400(3) 1.1620(3) 0.080(2) Uani 1 1 d .
O8W O 0.6693(6) 0.0825(3) 1.1021(4) 0.086(2) Uani 1 1 d .
O9W O 0.8915(6) 0.1048(2) 1.0370(3) 0.0624(16) Uani 1 1 d .
O10W O -0.0725(4) 0.18032(18) 0.93364(19) 0.0319(8) Uani 1 1 d .
O11W O 0.1057(9) 0.0814(3) 0.9093(4) 0.094(3) Uani 1 1 d .
O12W O 0.2686(4) 0.0829(2) 0.6516(2) 0.0391(9) Uani 1 1 d .
O13W O 0.4706(3) 0.17821(17) 0.62167(19) 0.0291(8) Uani 1 1 d .
O1X O -0.1685(6) 0.0622(3) 0.6680(3) 0.0688(16) Uani 1 1 d .
O2X O -0.2584(7) 0.1263(4) 0.8574(4) 0.090(2) Uani 1 1 d .
O3X O 0.6456(8) 0.1176(5) 0.7221(4) 0.116(3) Uani 1 1 d .
O4X O 0.6059(10) 0.4356(4) 0.8073(5) 0.128(4) Uani 1 1 d .
O5X O -0.7027(11) 0.0751(6) 0.1937(9) 0.176(6) Uani 1 1 d .
O6X O 0.5849(13) 0.0632(7) 0.9297(14) 0.314(14) Uani 1 1 d .
O7X O 0.4119(14) 0.1162(8) 1.0810(8) 0.203(7) Uani 1 1 d .
C1 C -0.2482(4) 0.2508(2) 0.5865(2) 0.0206(9) Uani 1 1 d .
C2 C -0.2808(4) 0.2802(2) 0.6431(2) 0.0205(9) Uani 1 1 d .
C3 C -0.2077(4) 0.2739(2) 0.7069(2) 0.0235(9) Uani 1 1 d .
H3 H -0.2280 0.2942 0.7440 0.028 Uiso 1 1 calc R
C4 C -0.1044(4) 0.2377(2) 0.7167(2) 0.0204(9) Uani 1 1 d .
C5 C -0.0726(4) 0.2082(2) 0.6603(2) 0.0207(9) Uani 1 1 d .
C6 C -0.1442(4) 0.2150(2) 0.5957(2) 0.0222(9) Uani 1 1 d .
H6 H -0.1225 0.1956 0.5583 0.027 Uiso 1 1 calc R
C7 C -0.3169(4) 0.2602(2) 0.5149(2) 0.0208(9) Uani 1 1 d .
C8 C -0.4011(4) 0.3122(2) 0.6376(2) 0.0234(9) Uani 1 1 d .
C9 C -0.0358(4) 0.2289(2) 0.7878(2) 0.0214(9) Uani 1 1 d .
C10 C 0.0449(4) 0.1734(2) 0.6658(2) 0.0222(9) Uani 1 1 d .
C11 C -0.1268(4) -0.0037(2) 0.5015(3) 0.0248(9) Uani 1 1 d .
C12 C -0.0780(5) 0.0465(2) 0.4764(3) 0.0318(11) Uani 1 1 d .
C13 C 0.0492(5) 0.0495(2) 0.4754(3) 0.0329(12) Uani 1 1 d .
H13 H 0.0821 0.0828 0.4590 0.040 Uiso 1 1 calc R
C14 C -0.2611(4) -0.0098(2) 0.5082(3) 0.0274(10) Uani 1 1 d .
C15 C -0.1584(5) 0.0958(3) 0.4471(4) 0.0472(17) Uani 1 1 d .
C20 C 0.4632(4) 0.2089(2) 0.8915(2) 0.0210(9) Uani 1 1 d .
C21 C 0.4914(4) 0.2403(2) 0.8359(2) 0.0209(9) Uani 1 1 d .
C22 C 0.5917(4) 0.2780(2) 0.8453(2) 0.0226(9) Uani 1 1 d .
H22 H 0.6089 0.2995 0.8084 0.027 Uiso 1 1 calc R
C23 C 0.6668(4) 0.2841(2) 0.9089(2) 0.0208(9) Uani 1 1 d .
C24 C 0.6389(4) 0.2529(2) 0.9653(2) 0.0199(9) Uani 1 1 d .
C25 C 0.5365(4) 0.2157(2) 0.9556(2) 0.0226(9) Uani 1 1 d .
H25 H 0.5172 0.1952 0.9928 0.027 Uiso 1 1 calc R
C26 C 0.3495(5) 0.1712(2) 0.8882(2) 0.0240(9) Uani 1 1 d .
C27 C 0.4221(4) 0.2308(2) 0.7642(2) 0.0216(9) Uani 1 1 d .
C28 C 0.7873(4) 0.3170(2) 0.9142(2) 0.0227(9) Uani 1 1 d .
C29 C 0.7083(4) 0.2609(2) 1.0364(2) 0.0216(9) Uani 1 1 d .

loop_
_atom_site_aniso_label
_atom_site_aniso_U_11
_atom_site_aniso_U_22
_atom_site_aniso_U_33
_atom_site_aniso_U_23
_atom_site_aniso_U_13
_atom_site_aniso_U_12
Cu1 0.0182(3) 0.0335(3) 0.0140(3) 0.0000(2) -0.0004(2) -0.0026(2)
Cu2 0.0154(3) 0.0321(3) 0.0117(2) -0.0015(2) -0.00079(19) 0.0016(2)
Pr1 0.01381(15) 0.02485(15) 0.01469(14) 0.00107(8) 0.00276(9) 0.00154(8)
Pr2 0.02014(16) 0.02965(17) 0.02054(16) 0.00090(9) 0.00341(11) -0.00358(9)
O1 0.0255(18) 0.041(2) 0.0194(16) -0.0049(15) -0.0060(13) -0.0025(15)
O2 0.0314(19) 0.038(2) 0.0160(16) 0.0005(14) -0.0006(14) 0.0025(15)
O3 0.0164(16) 0.0368(19) 0.0223(16) -0.0038(14) 0.0014(13) 0.0018(13)
O4 0.0233(19) 0.043(2) 0.038(2) -0.0139(17) 0.0020(17) 0.0048(15)
O5 0.035(2) 0.038(2) 0.0163(16) -0.0068(14) -0.0040(14) -0.0044(16)
O6 0.0243(18) 0.039(2) 0.0166(15) -0.0010(14) -0.0022(13) 0.0039(14)
O7 0.0147(15) 0.0372(19) 0.0208(16) -0.0049(14) 0.0011(12) 0.0004(13)
O8 0.026(2) 0.036(2) 0.063(3) -0.012(2) 0.0072(19) 0.0002(17)
O9 0.0195(18) 0.047(2) 0.052(3) -0.0095(19) 0.0099(17) -0.0082(16)
O10 0.0227(18) 0.050(2) 0.038(2) -0.0020(18) 0.0120(16) -0.0005(16)
O11 0.0140(16) 0.036(2) 0.053(2) 0.0141(18) 0.0056(16) 0.0042(14)
O12 0.023(3) 0.064(4) 0.260(11) 0.093(5) 0.020(4) 0.007(2)
O13 0.0154(16) 0.040(2) 0.0229(17) 0.0020(14) 0.0021(13) -0.0045(14)
O14 0.030(2) 0.038(2) 0.069(3) 0.014(2) 0.001(2) -0.0042(18)
O15 0.0208(17) 0.042(2) 0.0149(15) -0.0042(14) -0.0028(12) -0.0019(14)
O16 0.037(2) 0.046(2) 0.0168(17) 0.0057(15) -0.0042(15) -0.0024(17)
O17 0.0226(19) 0.037(2) 0.043(2) 0.0115(17) 0.0032(17) -0.0045(15)
O18 0.0149(15) 0.043(2) 0.0197(16) 0.0010(14) 0.0000(12) -0.0046(14)
O19 0.0284(19) 0.044(2) 0.0201(17) 0.0051(15) -0.0055(14) 0.0004(16)
O20 0.0260(18) 0.042(2) 0.0124(15) -0.0013(14) -0.0006(13) -0.0062(15)
O1W 0.0280(18) 0.0336(19) 0.0266(18) 0.0029(15) 0.0091(14) 0.0005(15)
O2W 0.034(2) 0.0317(19) 0.044(2) -0.0017(17) 0.0128(18) -0.0054(16)
O3W 0.072(3) 0.052(3) 0.029(2) -0.0087(19) 0.015(2) -0.017(2)
O4W 0.033(2) 0.042(2) 0.038(2) -0.0003(17) 0.0151(17) -0.0036(17)
O5W 0.055(3) 0.046(3) 0.077(4) 0.011(2) 0.046(3) 0.004(2)
O6W 0.173(8) 0.060(4) 0.041(3) 0.015(3) 0.020(4) -0.003(4)
O7W 0.126(6) 0.044(3) 0.068(4) 0.005(3) 0.008(4) 0.012(3)
O8W 0.056(4) 0.092(5) 0.111(6) -0.035(4) 0.013(4) -0.034(3)
O9W 0.104(5) 0.050(3) 0.040(3) -0.009(2) 0.032(3) -0.015(3)
O10W 0.0272(19) 0.046(2) 0.0230(17) 0.0035(16) 0.0059(14) -0.0030(16)
O11W 0.151(8) 0.041(3) 0.085(5) 0.001(3) 0.008(5) -0.013(4)
O12W 0.034(2) 0.042(2) 0.040(2) -0.0032(18) 0.0040(18) 0.0031(17)
O13W 0.0209(17) 0.041(2) 0.0256(17) -0.0054(15) 0.0048(14) 0.0022(15)
O1X 0.057(3) 0.086(4) 0.064(4) -0.003(3) 0.010(3) -0.024(3)
O2X 0.059(4) 0.135(7) 0.072(4) -0.028(4) 0.003(3) -0.028(4)
O3X 0.084(6) 0.183(9) 0.072(5) -0.008(6) -0.011(4) 0.067(6)
O4X 0.163(10) 0.088(6) 0.104(6) -0.036(5) -0.057(6) 0.030(6)
O5X 0.111(9) 0.124(9) 0.301(17) 0.081(11) 0.057(10) 0.043(7)
O6X 0.118(10) 0.170(14) 0.70(4) 0.15(2) 0.187(18) 0.063(10)
O7X 0.151(12) 0.247(17) 0.227(16) 0.102(14) 0.081(11) 0.060(12)
C1 0.015(2) 0.033(2) 0.0124(19) -0.0001(17) -0.0004(15) -0.0018(17)
C2 0.0136(19) 0.031(2) 0.016(2) -0.0022(17) 0.0017(16) 0.0027(17)
C3 0.015(2) 0.039(3) 0.016(2) -0.0023(18) 0.0025(16) 0.0007(18)
C4 0.0150(19) 0.035(2) 0.0105(18) -0.0008(16) -0.0013(15) -0.0018(17)
C5 0.014(2) 0.032(2) 0.016(2) -0.0013(17) 0.0015(16) -0.0008(17)
C6 0.017(2) 0.035(2) 0.0136(19) -0.0032(17) 0.0006(16) 0.0021(18)
C7 0.0132(19) 0.036(2) 0.0130(19) -0.0014(17) 0.0023(15) 0.0007(17)
C8 0.017(2) 0.033(2) 0.020(2) 0.0016(18) 0.0032(17) 0.0036(18)
C9 0.0143(19) 0.039(3) 0.0100(18) -0.0011(17) -0.0006(15) -0.0022(18)
C10 0.017(2) 0.033(2) 0.0155(19) -0.0011(17) 0.0011(16) 0.0027(18)
C11 0.016(2) 0.031(2) 0.028(2) 0.0020(19) 0.0052(17) 0.0012(17)
C12 0.016(2) 0.030(3) 0.050(3) 0.007(2) 0.006(2) 0.0013(18)
C13 0.014(2) 0.035(3) 0.051(3) 0.009(2) 0.008(2) -0.0005(19)
C14 0.017(2) 0.031(2) 0.035(3) 0.008(2) 0.0053(19) 0.0025(18)
C15 0.019(3) 0.038(3) 0.087(5) 0.025(3) 0.013(3) 0.005(2)
C20 0.015(2) 0.030(2) 0.017(2) -0.0008(17) -0.0002(16) -0.0015(17)
C21 0.015(2) 0.033(2) 0.0131(19) -0.0008(17) -0.0019(15) -0.0007(17)
C22 0.016(2) 0.037(3) 0.0140(19) 0.0011(17) 0.0006(16) -0.0045(18)
C23 0.015(2) 0.031(2) 0.017(2) 0.0016(17) 0.0030(16) -0.0034(17)
C24 0.015(2) 0.031(2) 0.0124(19) 0.0006(17) -0.0015(15) -0.0031(17)
C25 0.018(2) 0.035(2) 0.014(2) 0.0023(17) 0.0012(16) -0.0063(18)
C26 0.019(2) 0.034(2) 0.019(2) -0.0001(18) 0.0007(17) -0.0059(18)
C27 0.0147(19) 0.038(3) 0.0117(19) -0.0008(17) 0.0018(15) 0.0010(18)
C28 0.015(2) 0.032(2) 0.021(2) -0.0013(18) 0.0047(17) -0.0047(17)
C29 0.0118(19) 0.040(3) 0.0118(19) 0.0019(17) -0.0002(15) -0.0025(18)

loop_
_atom_type_symbol
_atom_type_description
_atom_type_scat_dispersion_real
_atom_type_scat_dispersion_imag
_atom_type_scat_source
C C 0.0033 0.0016 'International Tables Vol C Tables 4.2.6.8 and 6.1.1.4'
H H 0.0000 0.0000 'International Tables Vol C Tables 4.2.6.8 and 6.1.1.4'
Cu Cu 0.3201 1.2651 'International Tables Vol C Tables 4.2.6.8 and 6.1.1.4'
O O 0.0106 0.0060 'International Tables Vol C Tables 4.2.6.8 and 6.1.1.4'
Pr Pr -0.2180 2.8214 'International Tables Vol C Tables 4.2.6.8 and 6.1.1.4'

loop_
_geom_angle_atom_site_label_1
_geom_angle_atom_site_label_2
_geom_angle_atom_site_label_3
_geom_angle
_geom_angle_site_symmetry_1
_geom_angle_site_symmetry_3
O2 Cu1 O6 172.22(17) 4_666 .
O2 Cu1 O13 89.82(16) 4_666 .
O6 Cu1 O13 88.79(15) . .
O2 Cu1 O10W 88.03(16) 4_666 .
O6 Cu1 O10W 91.42(16) . .
O13 Cu1 O10W 165.58(17) . .
O2 Cu1 O11W 91.3(2) 4_666 .
O6 Cu1 O11W 96.5(2) . .
O13 Cu1 O11W 100.5(3) . .
O10W Cu1 O11W 93.8(3) . .
O20 Cu2 O15 172.45(17) 4_565 .
O20 Cu2 O7 88.65(15) 4_565 .
O15 Cu2 O7 90.67(15) . .
O20 Cu2 O13W 88.73(15) 4_565 .
O15 Cu2 O13W 89.84(15) . .
O7 Cu2 O13W 163.81(16) . .
O20 Cu2 O12W 93.17(16) 4_565 .
O15 Cu2 O12W 94.37(16) . .
O7 Cu2 O12W 97.20(16) . .
O13W Cu2 O12W 98.89(16) . .
O5 Pr1 O1 84.79(13) 4_565 .
O5 Pr1 O11 139.85(14) 4_565 .
O1 Pr1 O11 81.96(14) . .
O5 Pr1 O2W 132.13(14) 4_565 .
O1 Pr1 O2W 142.74(14) . .
O11 Pr1 O2W 71.77(14) . .
O5 Pr1 O3W 74.50(15) 4_565 .
O1 Pr1 O3W 142.45(15) . .
O11 Pr1 O3W 93.95(18) . .
O2W Pr1 O3W 67.10(15) . .
O5 Pr1 O18 70.52(13) 4_565 4_465
O1 Pr1 O18 70.56(12) . 4_465
O11 Pr1 O18 137.31(13) . 4_465
O2W Pr1 O18 112.48(13) . 4_465
O3W Pr1 O18 127.67(16) . 4_465
O5 Pr1 O4W 68.93(14) 4_565 .
O1 Pr1 O4W 72.25(13) . .
O11 Pr1 O4W 70.94(14) . .
O2W Pr1 O4W 120.56(13) . .
O3W Pr1 O4W 71.17(15) . .
O18 Pr1 O4W 126.39(13) 4_465 .
O5 Pr1 O1W 141.20(13) 4_565 .
O1 Pr1 O1W 76.97(13) . .
O11 Pr1 O1W 71.21(13) . .
O2W Pr1 O1W 69.89(13) . .
O3W Pr1 O1W 136.98(15) . .
O18 Pr1 O1W 71.18(12) 4_465 .
O4W Pr1 O1W 133.71(13) . .
O5 Pr1 O17 76.22(14) 4_565 4_465
O1 Pr1 O17 120.80(13) . 4_465
O11 Pr1 O17 142.04(13) . 4_465
O2W Pr1 O17 72.83(13) . 4_465
O3W Pr1 O17 84.61(16) . 4_465
O18 Pr1 O17 50.24(12) 4_465 4_465
O4W Pr1 O17 141.59(14) . 4_465
O1W Pr1 O17 84.16(14) . 4_465
O5 Pr1 C28 68.67(14) 4_565 4_465
O1 Pr1 C28 95.76(14) . 4_465
O11 Pr1 C28 150.24(13) . 4_465
O2W Pr1 C28 94.45(14) . 4_465
O3W Pr1 C28 104.99(17) . 4_465
O18 Pr1 C28 25.40(12) 4_465 4_465
O4W Pr1 C28 136.74(14) . 4_465
O1W Pr1 C28 79.33(13) . 4_465
O17 Pr1 C28 25.17(13) 4_465 4_465
O19 Pr2 O16 84.36(14) . 4_666
O19 Pr2 O9W 81.56(18) . .
O16 Pr2 O9W 139.91(17) 4_666 .
O19 Pr2 O8W 83.3(2) . .
O16 Pr2 O8W 141.4(2) 4_666 .
O9W Pr2 O8W 73.5(2) . .
O19 Pr2 O6W 140.9(2) . .
O16 Pr2 O6W 72.88(19) 4_666 .
O9W Pr2 O6W 135.5(2) . .
O8W Pr2 O6W 94.9(3) . .
O19 Pr2 O7W 145.89(19) . .
O16 Pr2 O7W 129.51(19) 4_666 .
O9W Pr2 O7W 69.4(2) . .
O8W Pr2 O7W 71.8(3) . .
O6W Pr2 O7W 66.1(2) . .
O19 Pr2 O3 70.62(13) . 4_766
O16 Pr2 O3 70.40(13) 4_666 4_766
O9W Pr2 O3 69.52(16) . 4_766
O8W Pr2 O3 137.1(2) . 4_766
O6W Pr2 O3 126.8(2) . 4_766
O7W Pr2 O3 113.0(2) . 4_766
O19 Pr2 O5W 71.27(16) . .
O16 Pr2 O5W 71.43(17) 4_666 .
O9W Pr2 O5W 136.4(2) . .
O8W Pr2 O5W 70.0(2) . .
O6W Pr2 O5W 71.5(2) . .
O7W Pr2 O5W 118.7(2) . .
O3 Pr2 O5W 127.68(14) 4_766 .
O19 Pr2 O4 121.19(13) . 4_766
O16 Pr2 O4 74.58(14) 4_666 4_766
O9W Pr2 O4 81.13(19) . 4_766
O8W Pr2 O4 141.7(2) . 4_766
O6W Pr2 O4 83.3(2) . 4_766
O7W Pr2 O4 72.6(2) . 4_766
O3 Pr2 O4 50.65(11) 4_766 4_766
O5W Pr2 O4 142.26(18) . 4_766
O19 Pr2 C8 95.93(14) . 4_766
O16 Pr2 C8 68.38(14) 4_666 4_766
O9W Pr2 C8 76.00(18) . 4_766
O8W Pr2 C8 149.3(2) . 4_766
O6W Pr2 C8 104.2(2) . 4_766
O7W Pr2 C8 94.1(2) . 4_766
O3 Pr2 C8 25.57(12) 4_766 4_766
O5W Pr2 C8 138.81(16) . 4_766
O4 Pr2 C8 25.26(13) 4_766 4_766
C7 O1 Pr1 168.5(3) . .
C7 O2 Cu1 114.5(3) . 4_565
C8 O3 Pr2 93.9(3) . 4_465
C8 O4 Pr2 92.6(3) . 4_465
C9 O5 Pr1 166.3(4) . 4_666
C9 O6 Cu1 110.5(3) . .
C10 O7 Cu2 123.2(3) . .
C15 O11 Pr1 138.7(4) . .
C26 O13 Cu1 125.2(3) . .
C27 O15 Cu2 109.6(3) . .
C27 O16 Pr2 170.8(4) . 4_565
C28 O17 Pr1 91.2(3) . 4_766
C28 O18 Pr1 95.2(3) . 4_766
C29 O19 Pr2 164.8(3) . .
C29 O20 Cu2 115.8(3) . 4_666
C6 C1 C2 119.7(4) . .
C6 C1 C7 118.3(4) . .
C2 C1 C7 121.9(4) . .
C3 C2 C1 119.4(4) . .
C3 C2 C8 118.8(4) . .
C1 C2 C8 121.3(4) . .
C2 C3 C4 121.2(4) . .
C3 C4 C5 119.2(4) . .
C3 C4 C9 118.5(4) . .
C5 C4 C9 122.2(4) . .
C6 C5 C4 120.0(4) . .
C6 C5 C10 117.8(4) . .
C4 C5 C10 121.9(4) . .
C5 C6 C1 120.4(4) . .
O1 C7 O2 125.2(4) . .
O1 C7 C1 119.0(4) . .
O2 C7 C1 115.7(4) . .
O4 C8 O3 122.0(4) . .
O4 C8 C2 120.2(4) . .
O3 C8 C2 117.7(4) . .
O4 C8 Pr2 62.1(3) . 4_465
O3 C8 Pr2 60.5(2) . 4_465
C2 C8 Pr2 167.3(3) . 4_465
O5 C9 O6 124.3(4) . .
O5 C9 C4 118.0(4) . .
O6 C9 C4 117.7(4) . .
O8 C10 O7 125.8(5) . .
O8 C10 C5 118.9(4) . .
O7 C10 C5 115.1(4) . .
C13 C11 C12 119.9(4) 3_556 .
C13 C11 C14 116.9(4) 3_556 .
C12 C11 C14 123.1(4) . .
C13 C12 C11 119.2(5) . .
C13 C12 C15 118.6(5) . .
C11 C12 C15 122.1(5) . .
C11 C13 C12 120.9(5) 3_556 .
O10 C14 O9 123.6(5) . .
O10 C14 C11 119.2(5) . .
O9 C14 C11 117.1(5) . .
O12 C15 O11 124.7(6) . .
O12 C15 C12 116.9(5) . .
O11 C15 C12 118.4(5) . .
C25 C20 C21 119.4(4) . .
C25 C20 C26 116.6(4) . .
C21 C20 C26 123.8(4) . .
C22 C21 C20 119.8(4) . .
C22 C21 C27 118.4(4) . .
C20 C21 C27 121.6(4) . .
C21 C22 C23 121.1(4) . .
C22 C23 C24 119.6(4) . .
C22 C23 C28 119.2(4) . .
C24 C23 C28 120.5(4) . .
C25 C24 C23 118.9(4) . .
C25 C24 C29 118.1(4) . .
C23 C24 C29 122.9(4) . .
C20 C25 C24 121.2(4) . .
O14 C26 O13 124.9(5) . .
O14 C26 C20 119.3(5) . .
O13 C26 C20 115.6(4) . .
O16 C27 O15 123.8(4) . .
O16 C27 C21 118.9(4) . .
O15 C27 C21 117.2(4) . .
O17 C28 O18 121.8(4) . .
O17 C28 C23 120.9(4) . .
O18 C28 C23 117.1(4) . .
O17 C28 Pr1 63.7(3) . 4_766
O18 C28 Pr1 59.4(2) . 4_766
C23 C28 Pr1 163.7(3) . 4_766
O19 C29 O20 125.1(4) . .
O19 C29 C24 118.2(5) . .
O20 C29 C24 116.5(4) . .

loop_
_geom_bond_atom_site_label_1
_geom_bond_atom_site_label_2
_geom_bond_distance
_geom_bond_site_symmetry_2
Cu1 O2 1.959(4) 4_666
Cu1 O6 1.964(3) .
Cu1 O13 1.981(3) .
Cu1 O10W 2.005(4) .
Cu1 O11W 2.226(6) .
Cu2 O20 1.947(3) 4_565
Cu2 O15 1.957(3) .
Cu2 O7 1.989(3) .
Cu2 O13W 2.036(4) .
Cu2 O12W 2.231(5) .
Pr1 O5 2.421(4) 4_565
Pr1 O1 2.426(4) .
Pr1 O11 2.434(4) .
Pr1 O2W 2.526(4) .
Pr1 O3W 2.536(4) .
Pr1 O18 2.548(4) 4_465
Pr1 O4W 2.579(4) .
Pr1 O1W 2.584(4) .
Pr1 O17 2.642(4) 4_465
Pr1 C28 2.947(5) 4_465
Pr2 O19 2.415(4) .
Pr2 O16 2.439(4) 4_666
Pr2 O9W 2.490(5) .
Pr2 O8W 2.500(6) .
Pr2 O6W 2.511(6) .
Pr2 O7W 2.537(6) .
Pr2 O3 2.553(4) 4_766
Pr2 O5W 2.564(5) .
Pr2 O4 2.589(4) 4_766
Pr2 C8 2.926(5) 4_766
O1 C7 1.242(6) .
O2 C7 1.266(6) .
O2 Cu1 1.959(3) 4_565
O3 C8 1.266(6) .
O3 Pr2 2.553(3) 4_465
O4 C8 1.250(6) .
O4 Pr2 2.589(4) 4_465
O5 C9 1.250(6) .
O5 Pr1 2.421(4) 4_666
O6 C9 1.264(6) .
O7 C10 1.264(6) .
O8 C10 1.236(7) .
O9 C14 1.276(7) .
O10 C14 1.250(7) .
O11 C15 1.259(7) .
O12 C15 1.239(8) .
O13 C26 1.260(6) .
O14 C26 1.231(7) .
O15 C27 1.262(6) .
O16 C27 1.246(6) .
O16 Pr2 2.439(4) 4_565
O17 C28 1.253(6) .
O17 Pr1 2.642(4) 4_766
O18 C28 1.269(6) .
O18 Pr1 2.548(4) 4_766
O19 C29 1.256(6) .
O20 C29 1.260(6) .
O20 Cu2 1.947(3) 4_666
C1 C6 1.394(7) .
C1 C2 1.407(6) .
C1 C7 1.503(6) .
C2 C3 1.384(6) .
C2 C8 1.498(6) .
C3 C4 1.393(7) .
C4 C5 1.402(6) .
C4 C9 1.493(6) .
C5 C6 1.391(6) .
C5 C10 1.504(6) .
C8 Pr2 2.926(5) 4_465
C11 C13 1.384(7) 3_556
C11 C12 1.401(7) .
C11 C14 1.506(6) .
C12 C13 1.399(7) .
C12 C15 1.493(8) .
C13 C11 1.384(7) 3_556
C20 C25 1.391(6) .
C20 C21 1.395(6) .
C20 C26 1.512(6) .
C21 C22 1.388(6) .
C21 C27 1.508(6) .
C22 C23 1.389(6) .
C23 C24 1.404(6) .
C23 C28 1.511(6) .
C24 C25 1.399(6) .
C24 C29 1.492(6) .
C28 Pr1 2.947(5) 4_766
